data_7016000
loop_
_publ_author_name
'Schneider, Caspar J.'
'Moubaraki, Boujemaa'
'Cashion, John D.'
'Turner, David R.'
'Leita, Benjamin A.'
'Batten, Stuart R.'
'Murray, Keith S.'

_publ_section_title
;
 Spin crossover in di-, tri- and tetranuclear, mixed-ligand
 tris(pyrazolyl)methane iron(ii) complexes.
;
_journal_issue 26
_journal_name_full 'Dalton transactions (Cambridge, England : 2003)'
_journal_page_first 6939
_journal_page_last 6951
_journal_paper_doi 10.1039/c0dt01725f
_journal_volume 40
_journal_year 2011
_chemical_formula_moiety 'C62 H74 Fe2 N24 O2, 2(C4 H10 O2), 4(B F4)'
_chemical_formula_sum 'C70 H94 B4 F16 Fe2 N24 O6'
_chemical_formula_weight 1826.63
_chemical_name_common ((Fe((3,5-Me2pz)3CH))2(p-C6H4(CH2OCH2C(pz)3)2))(BF4)4(DME)2
_chemical_name_systematic
;
[{Fe((3,5-Me2pz)3CH)}2(p-C6H4(CH2OCH2C(pz)3]2)](BF4)4(DME)2
;
_space_group_IT_number 14
_symmetry_cell_setting monoclinic
_symmetry_space_group_name_Hall '-P 2ybc'
_symmetry_space_group_name_H-M 'P 1 21/c 1'
_atom_sites_solution_hydrogens geom
_atom_sites_solution_primary direct
_atom_sites_solution_secondary difmap
_cell_angle_alpha 90.00
_cell_angle_beta 93.935(2)
_cell_angle_gamma 90.00
_cell_formula_units_Z 2
_cell_length_a 11.5038(3)
_cell_length_b 20.7090(6)
_cell_length_c 17.4235(5)
_cell_measurement_reflns_used 4893
_cell_measurement_temperature 123(1)
_cell_measurement_theta_max 28.30
_cell_measurement_theta_min 2.29
_cell_volume 4141.1(2)
_computing_cell_refinement 'Bruker SMART (Bruker)'
_computing_data_collection 'Bruker SMART (Bruker)'
_computing_data_reduction 'Bruker SAINT (Bruker)'
_computing_molecular_graphics 'X-Seed (Barbour, 1999)'
_computing_publication_material 'CIFTAB (Sheldrick, 1997)'
_computing_structure_refinement 'SHELXL-97 (Sheldrick, 1997)'
_computing_structure_solution 'SHELXS-97 (Sheldrick, 1990)'
_diffrn_ambient_temperature 123(1)
_diffrn_measured_fraction_theta_full 0.997
_diffrn_measured_fraction_theta_max 0.997
_diffrn_measurement_device_type 'Bruker X8 Apex II CCD'
_diffrn_measurement_method 'phi and omega scans'
_diffrn_radiation_monochromator graphite
_diffrn_radiation_source 'fine-focus sealed tube'
_diffrn_radiation_type MoK\a
_diffrn_radiation_wavelength 0.71073
_diffrn_reflns_av_R_equivalents 0.0489
_diffrn_reflns_av_sigmaI/netI 0.0826
_diffrn_reflns_limit_h_max 14
_diffrn_reflns_limit_h_min -14
_diffrn_reflns_limit_k_max 23
_diffrn_reflns_limit_k_min -26
_diffrn_reflns_limit_l_max 22
_diffrn_reflns_limit_l_min -21
_diffrn_reflns_number 26328
_diffrn_reflns_theta_full 27.50
_diffrn_reflns_theta_max 27.50
_diffrn_reflns_theta_min 2.28
_exptl_absorpt_coefficient_mu 0.452
_exptl_absorpt_correction_T_max 0.9562
_exptl_absorpt_correction_T_min 0.8055
_exptl_absorpt_correction_type multi-scan
_exptl_absorpt_process_details SADABS
_exptl_crystal_colour purple
_exptl_crystal_density_diffrn 1.465
_exptl_crystal_density_method 'not measured'
_exptl_crystal_description prism
_exptl_crystal_F_000 1892
_exptl_crystal_size_max 0.50
_exptl_crystal_size_mid 0.25
_exptl_crystal_size_min 0.10
_refine_diff_density_max 0.464
_refine_diff_density_min -0.425
_refine_diff_density_rms 0.070
_refine_ls_extinction_method none
_refine_ls_goodness_of_fit_ref 1.142
_refine_ls_hydrogen_treatment constr
_refine_ls_matrix_type full
_refine_ls_number_parameters 584
_refine_ls_number_reflns 9475
_refine_ls_number_restraints 8
_refine_ls_restrained_S_all 1.234
_refine_ls_R_factor_all 0.1003
_refine_ls_R_factor_gt 0.0735
_refine_ls_shift/su_max 0.000
_refine_ls_shift/su_mean 0.000
_refine_ls_structure_factor_coef Fsqd
_refine_ls_weighting_details 'calc w=1/[\s^2^(Fo^2^)+(0.2000P)^2^+0.0000P] where P=(Fo^2^+2Fc^2^)/3'
_refine_ls_weighting_scheme calc
_refine_ls_wR_factor_gt 0.1286
_refine_ls_wR_factor_ref 0.1407
_reflns_number_gt 7271
_reflns_number_total 9475
_reflns_threshold_expression >2sigma(I)
_cod_data_source_file c0dt01725f.txt
_cod_data_source_block 1.2DME(123K)
_cod_depositor_comments
;
The following automatic conversions were performed:

'_exptl_absorpt_correction_type' value 'Multi-scan' changed to
'multi-scan' according to
/home/saulius/struct/CIF-dictionaries/cif_core.dic dictionary named
'cif_core.dic' version 2.4.1 from 2010-06-29.

Automatic conversion script
Id: cif_fix_values 1715 2011-07-08 13:25:40Z adriana 
;
_cod_original_sg_symbol_H-M P21/c
_cod_database_code 7016000

loop_
_symmetry_equiv_pos_as_xyz
'x, y, z'
'-x, y+1/2, -z+1/2'
'-x, -y, -z'
'x, -y-1/2, z-1/2'

loop_
_atom_site_label
_atom_site_type_symbol
_atom_site_fract_x
_atom_site_fract_y
_atom_site_fract_z
_atom_site_U_iso_or_equiv
_atom_site_adp_type
_atom_site_occupancy
_atom_site_symmetry_multiplicity
_atom_site_calc_flag
_atom_site_refinement_flags
_atom_site_disorder_assembly
_atom_site_disorder_group
Fe1 Fe 0.24230(4) 0.70749(3) 0.37727(3) 0.02153(13) Uani 1 1 d . . .
F1 F 0.6189(2) 0.91533(13) 0.55047(13) 0.0468(6) Uani 1 1 d . . .
F2 F 0.5587(2) 0.89240(15) 0.66940(14) 0.0516(7) Uani 1 1 d . . .
F3 F 0.6329(3) 0.99076(15) 0.64330(17) 0.0679(9) Uani 1 1 d . . .
F4 F 0.7495(2) 0.90234(15) 0.65273(16) 0.0569(8) Uani 1 1 d . . .
F5 F 0.1969(3) 0.45714(14) 0.39496(17) 0.0662(9) Uani 1 1 d . . .
F6 F 0.1070(3) 0.40479(15) 0.2982(2) 0.0901(12) Uani 1 1 d . . .
F7 F 0.3020(3) 0.39825(17) 0.31708(16) 0.0731(10) Uani 1 1 d . . .
F8 F 0.1881(2) 0.34822(12) 0.39801(15) 0.0489(7) Uani 1 1 d . . .
O1 O 0.0093(2) 0.55081(13) 0.19368(13) 0.0270(6) Uani 1 1 d . . .
O5 O 0.7830(4) 0.4825(2) 0.3530(3) 0.0387(11) Uani 0.80 1 d P A 1
O5' O 0.763(3) 0.5064(14) 0.359(2) 0.073(4) Uani 0.20 1 d PD B 2
O6 O 0.7527(4) 0.6213(2) 0.3521(3) 0.0501(13) Uani 0.80 1 d P A 1
O6' O 0.784(2) 0.6518(15) 0.3647(18) 0.073(4) Uani 0.20 1 d P B 2
N7 N 0.3496(2) 0.76503(15) 0.32353(16) 0.0251(7) Uani 1 1 d . . .
N8 N 0.4207(2) 0.80423(15) 0.36914(16) 0.0254(7) Uani 1 1 d . . .
N9 N 0.3718(2) 0.68829(15) 0.45387(16) 0.0232(6) Uani 1 1 d . . .
N10 N 0.4397(2) 0.73873(15) 0.48065(16) 0.0227(6) Uani 1 1 d . . .
N11 N 0.2033(2) 0.78155(15) 0.44303(17) 0.0271(7) Uani 1 1 d . . .
N12 N 0.2940(2) 0.82025(15) 0.46912(16) 0.0236(6) Uani 1 1 d . . .
N6 N 0.1395(2) 0.65052(15) 0.43094(16) 0.0229(6) Uani 1 1 d . . .
N5 N 0.0708(2) 0.60811(14) 0.38971(16) 0.0218(6) Uani 1 1 d . . .
N2 N 0.1108(2) 0.72166(15) 0.30193(17) 0.0257(7) Uani 1 1 d . . .
N1 N 0.0483(2) 0.66930(15) 0.27490(16) 0.0237(6) Uani 1 1 d . . .
N4 N 0.2827(2) 0.63464(15) 0.31410(16) 0.0235(6) Uani 1 1 d . . .
N3 N 0.1988(2) 0.59131(14) 0.29079(16) 0.0211(6) Uani 1 1 d . . .
C1 C 0.3276(4) 0.7402(2) 0.1828(2) 0.0370(10) Uani 1 1 d . . .
H1A H 0.3750 0.7027 0.1708 0.055 Uiso 1 1 calc R . .
H1B H 0.3232 0.7700 0.1389 0.055 Uiso 1 1 calc R . .
H1C H 0.2490 0.7259 0.1931 0.055 Uiso 1 1 calc R . .
C2 C 0.3821(3) 0.7739(2) 0.2521(2) 0.0295(9) Uani 1 1 d . . .
C3 C 0.4741(3) 0.8184(2) 0.2534(2) 0.0336(9) Uani 1 1 d . . .
H3 H 0.5127 0.8329 0.2101 0.040 Uiso 1 1 calc R . .
C4 C 0.4981(3) 0.8371(2) 0.3277(2) 0.0308(9) Uani 1 1 d . . .
C5 C 0.5846(4) 0.8838(2) 0.3631(2) 0.0400(10) Uani 1 1 d . . .
H5A H 0.6381 0.8972 0.3247 0.060 Uiso 1 1 calc R . .
H5B H 0.6288 0.8632 0.4065 0.060 Uiso 1 1 calc R . .
H5C H 0.5437 0.9217 0.3815 0.060 Uiso 1 1 calc R . .
C6 C 0.3686(3) 0.56943(19) 0.4778(2) 0.0330(9) Uani 1 1 d . . .
H6A H 0.3152 0.5599 0.5178 0.049 Uiso 1 1 calc R . .
H6B H 0.4325 0.5381 0.4808 0.049 Uiso 1 1 calc R . .
H6C H 0.3263 0.5667 0.4271 0.049 Uiso 1 1 calc R . .
C7 C 0.4167(3) 0.63582(19) 0.48957(19) 0.0253(8) Uani 1 1 d . . .
C8 C 0.5136(3) 0.6536(2) 0.5381(2) 0.0296(9) Uani 1 1 d . . .
H8 H 0.5610 0.6253 0.5699 0.035 Uiso 1 1 calc R . .
C9 C 0.5275(3) 0.7184(2) 0.5315(2) 0.0274(8) Uani 1 1 d . . .
C10 C 0.6158(3) 0.7632(2) 0.5686(2) 0.0406(10) Uani 1 1 d . . .
H10A H 0.5783 0.7917 0.6043 0.061 Uiso 1 1 calc R . .
H10B H 0.6502 0.7892 0.5290 0.061 Uiso 1 1 calc R . .
H10C H 0.6771 0.7381 0.5968 0.061 Uiso 1 1 calc R . .
C11 C -0.0106(3) 0.7815(2) 0.4576(3) 0.0425(11) Uani 1 1 d . . .
H11A H -0.0098 0.7457 0.4208 0.064 Uiso 1 1 calc R . .
H11B H -0.0617 0.8159 0.4362 0.064 Uiso 1 1 calc R . .
H11C H -0.0395 0.7661 0.5059 0.064 Uiso 1 1 calc R . .
C12 C 0.1100(3) 0.80726(19) 0.4725(2) 0.0306(9) Uani 1 1 d . . .
C13 C 0.1425(3) 0.8609(2) 0.5174(2) 0.0313(9) Uani 1 1 d . . .
H13 H 0.0921 0.8870 0.5453 0.038 Uiso 1 1 calc R . .
C14 C 0.2594(3) 0.86928(18) 0.5139(2) 0.0275(8) Uani 1 1 d . . .
C15 C 0.3387(3) 0.9209(2) 0.5451(2) 0.0361(10) Uani 1 1 d . . .
H15A H 0.4016 0.9016 0.5782 0.054 Uiso 1 1 calc R . .
H15B H 0.2949 0.9513 0.5750 0.054 Uiso 1 1 calc R . .
H15C H 0.3719 0.9438 0.5025 0.054 Uiso 1 1 calc R . .
C16 C 0.4106(3) 0.80264(18) 0.45143(19) 0.0235(8) Uani 1 1 d . . .
H16 H 0.4666 0.8344 0.4764 0.028 Uiso 1 1 calc R . .
C23 C 0.1139(3) 0.64282(19) 0.5032(2) 0.0285(8) Uani 1 1 d . . .
H23 H 0.1489 0.6664 0.5455 0.034 Uiso 1 1 calc R . .
C24 C 0.0295(3) 0.5958(2) 0.5090(2) 0.0306(9) Uani 1 1 d . . .
H24 H -0.0031 0.5815 0.5546 0.037 Uiso 1 1 calc R . .
C25 C 0.0026(3) 0.57444(18) 0.4362(2) 0.0262(8) Uani 1 1 d . . .
H25 H -0.0531 0.5422 0.4208 0.031 Uiso 1 1 calc R . .
C17 C 0.0609(3) 0.77221(19) 0.2658(2) 0.0345(9) Uani 1 1 d . . .
H17 H 0.0856 0.8157 0.2728 0.041 Uiso 1 1 calc R . .
C18 C -0.0323(4) 0.7526(2) 0.2163(2) 0.0411(11) Uani 1 1 d . . .
H18 H -0.0816 0.7795 0.1841 0.049 Uiso 1 1 calc R . .
C19 C -0.0389(3) 0.68737(19) 0.2232(2) 0.0319(9) Uani 1 1 d . . .
H19 H -0.0941 0.6597 0.1968 0.038 Uiso 1 1 calc R . .
C20 C 0.3812(3) 0.61055(19) 0.2908(2) 0.0273(8) Uani 1 1 d . . .
H20 H 0.4551 0.6310 0.2982 0.033 Uiso 1 1 calc R . .
C21 C 0.3621(3) 0.5516(2) 0.2543(2) 0.0320(9) Uani 1 1 d . . .
H21 H 0.4186 0.5247 0.2331 0.038 Uiso 1 1 calc R . .
C22 C 0.2454(3) 0.54044(19) 0.2551(2) 0.0287(8) Uani 1 1 d . . .
H22 H 0.2045 0.5038 0.2345 0.034 Uiso 1 1 calc R . .
C26 C 0.0783(3) 0.60585(18) 0.30647(19) 0.0220(7) Uani 1 1 d . . .
C27 C -0.0042(3) 0.55411(19) 0.27343(19) 0.0258(8) Uani 1 1 d . . .
H27A H 0.0148 0.5119 0.2979 0.031 Uiso 1 1 calc R . .
H27B H -0.0856 0.5653 0.2830 0.031 Uiso 1 1 calc R . .
C28 C -0.0497(3) 0.4955(2) 0.1601(2) 0.0309(9) Uani 1 1 d . . .
H28A H -0.1345 0.4983 0.1662 0.037 Uiso 1 1 calc R . .
H28B H -0.0196 0.4553 0.1849 0.037 Uiso 1 1 calc R . .
C29 C -0.0258(3) 0.49640(18) 0.0768(2) 0.0269(8) Uani 1 1 d . . .
C30 C 0.0754(3) 0.46877(19) 0.0529(2) 0.0278(8) Uani 1 1 d . . .
H30 H 0.1274 0.4474 0.0892 0.033 Uiso 1 1 calc R . .
C31 C -0.1012(3) 0.52789(19) 0.0231(2) 0.0302(9) Uani 1 1 d . . .
H31 H -0.1706 0.5471 0.0389 0.036 Uiso 1 1 calc R . .
C32 C 0.6827(6) 0.5777(4) 0.3912(4) 0.0494(18) Uani 0.80 1 d P A 1
H32A H 0.6044 0.5963 0.3965 0.059 Uiso 0.80 1 calc PR A 1
H32B H 0.7189 0.5683 0.4432 0.059 Uiso 0.80 1 calc PR A 1
C32' C 0.721(3) 0.6157(16) 0.4133(18) 0.073(4) Uani 0.20 1 d PD B 2
H32C H 0.6532 0.6401 0.4299 0.088 Uiso 0.20 1 calc PR B 2
H32D H 0.7699 0.6015 0.4592 0.088 Uiso 0.20 1 calc PR B 2
C33 C 0.7430(7) 0.6819(4) 0.3837(5) 0.072(2) Uani 0.80 1 d PD A 1
H33A H 0.6609 0.6948 0.3811 0.109 Uiso 0.80 1 calc PR A 1
H33B H 0.7875 0.7129 0.3550 0.109 Uiso 0.80 1 calc PR A 1
H33C H 0.7738 0.6811 0.4376 0.109 Uiso 0.80 1 calc PR A 1
C33' C 0.710(3) 0.6997(14) 0.3189(19) 0.073(4) Uani 0.20 1 d PD B 2
H33D H 0.6539 0.7191 0.3519 0.110 Uiso 0.20 1 calc PR B 2
H33E H 0.6681 0.6776 0.2756 0.110 Uiso 0.20 1 calc PR B 2
H33F H 0.7597 0.7335 0.2994 0.110 Uiso 0.20 1 calc PR B 2
C34 C 0.6744(4) 0.5187(4) 0.3445(3) 0.0496(17) Uani 0.80 1 d PD A 1
H34A H 0.6097 0.4916 0.3609 0.059 Uiso 0.80 1 calc PR A 1
H34B H 0.6572 0.5302 0.2898 0.059 Uiso 0.80 1 calc PR A 1
C34' C 0.685(3) 0.5619(12) 0.365(2) 0.073(4) Uani 0.20 1 d PD B 2
H34C H 0.6679 0.5788 0.3124 0.088 Uiso 0.20 1 calc PR B 2
H34D H 0.6107 0.5456 0.3830 0.088 Uiso 0.20 1 calc PR B 2
C36 C 0.7797(6) 0.4225(3) 0.3133(4) 0.0509(17) Uani 0.80 1 d PD A 1
H36A H 0.7262 0.3931 0.3373 0.076 Uiso 0.80 1 calc PR A 1
H36B H 0.8580 0.4036 0.3160 0.076 Uiso 0.80 1 calc PR A 1
H36C H 0.7528 0.4295 0.2594 0.076 Uiso 0.80 1 calc PR A 1
C36' C 0.732(3) 0.4386(17) 0.310(2) 0.073(4) Uani 0.20 1 d PD B 2
H36D H 0.6957 0.4073 0.3432 0.110 Uiso 0.20 1 calc PR B 2
H36E H 0.8039 0.4202 0.2922 0.110 Uiso 0.20 1 calc PR B 2
H36F H 0.6781 0.4484 0.2655 0.110 Uiso 0.20 1 calc PR B 2
B1 B 0.6396(4) 0.9258(3) 0.6294(3) 0.0377(11) Uani 1 1 d . . .
B2 B 0.1995(4) 0.4015(3) 0.3514(3) 0.0392(12) Uani 1 1 d . . .

loop_
_atom_site_aniso_label
_atom_site_aniso_U_11
_atom_site_aniso_U_22
_atom_site_aniso_U_33
_atom_site_aniso_U_23
_atom_site_aniso_U_13
_atom_site_aniso_U_12
Fe1 0.0236(2) 0.0201(3) 0.0207(2) -0.0001(2) 0.00015(19) -0.0016(2)
F1 0.0489(14) 0.0578(18) 0.0338(13) -0.0025(13) 0.0022(11) -0.0039(13)
F2 0.0359(13) 0.082(2) 0.0377(13) -0.0009(14) 0.0074(11) -0.0031(13)
F3 0.094(2) 0.0487(19) 0.0584(18) -0.0110(16) -0.0133(16) 0.0114(17)
F4 0.0327(12) 0.073(2) 0.0636(17) 0.0232(16) -0.0040(12) 0.0032(13)
F5 0.096(2) 0.0400(17) 0.0675(19) -0.0149(15) 0.0390(17) -0.0196(16)
F6 0.092(2) 0.0424(19) 0.125(3) 0.0191(19) -0.070(2) -0.0050(16)
F7 0.074(2) 0.092(3) 0.0575(18) 0.0248(18) 0.0301(15) 0.0448(18)
F8 0.0546(15) 0.0355(15) 0.0550(16) 0.0014(13) -0.0072(12) 0.0030(12)
O1 0.0325(13) 0.0255(15) 0.0227(12) -0.0038(12) 0.0000(10) -0.0061(11)
O5 0.032(2) 0.050(3) 0.033(2) -0.001(2) -0.0023(18) -0.006(2)
O5' 0.063(8) 0.079(11) 0.077(10) 0.017(9) 0.005(7) 0.013(7)
O6 0.050(3) 0.051(3) 0.050(3) 0.003(3) 0.013(2) 0.006(2)
O6' 0.063(8) 0.079(11) 0.077(10) 0.017(9) 0.005(7) 0.013(7)
N7 0.0276(14) 0.0263(17) 0.0210(15) 0.0003(14) -0.0013(12) -0.0048(13)
N8 0.0281(14) 0.0276(18) 0.0203(14) -0.0012(14) -0.0001(12) -0.0081(13)
N9 0.0254(14) 0.0228(17) 0.0214(14) 0.0008(13) 0.0006(12) -0.0025(12)
N10 0.0236(13) 0.0236(17) 0.0207(14) -0.0002(14) 0.0002(11) -0.0017(12)
N11 0.0248(14) 0.0257(18) 0.0309(16) -0.0035(15) 0.0020(12) -0.0020(13)
N12 0.0230(14) 0.0232(16) 0.0246(15) -0.0044(14) 0.0013(12) -0.0008(12)
N6 0.0251(14) 0.0213(16) 0.0222(15) -0.0013(14) 0.0012(12) -0.0025(12)
N5 0.0227(13) 0.0213(16) 0.0215(14) 0.0015(13) 0.0025(11) -0.0010(12)
N2 0.0302(15) 0.0201(17) 0.0267(16) -0.0016(14) 0.0009(13) -0.0029(13)
N1 0.0251(14) 0.0209(16) 0.0243(15) 0.0009(14) -0.0033(12) -0.0018(12)
N4 0.0245(14) 0.0242(17) 0.0217(14) 0.0010(14) 0.0007(11) -0.0040(12)
N3 0.0220(13) 0.0206(16) 0.0207(14) -0.0020(13) 0.0017(11) -0.0016(12)
C1 0.048(2) 0.039(3) 0.0237(19) -0.0013(19) 0.0003(17) -0.009(2)
C2 0.0334(19) 0.032(2) 0.0221(18) 0.0017(17) -0.0017(15) -0.0015(16)
C3 0.040(2) 0.039(3) 0.0221(18) 0.0008(19) 0.0058(16) -0.0100(18)
C4 0.0317(18) 0.033(2) 0.0276(19) 0.0053(18) 0.0013(15) -0.0081(17)
C5 0.044(2) 0.044(3) 0.031(2) 0.003(2) 0.0037(18) -0.019(2)
C6 0.040(2) 0.025(2) 0.033(2) 0.0063(18) 0.0012(17) 0.0008(17)
C7 0.0304(17) 0.027(2) 0.0194(17) 0.0034(16) 0.0056(14) 0.0031(15)
C8 0.0330(18) 0.033(2) 0.0227(18) 0.0022(18) -0.0017(15) 0.0067(17)
C9 0.0260(17) 0.035(2) 0.0214(17) -0.0037(17) 0.0008(14) 0.0057(16)
C10 0.039(2) 0.040(3) 0.040(2) -0.004(2) -0.0143(18) 0.0005(19)
C11 0.029(2) 0.037(3) 0.061(3) -0.005(2) 0.0038(19) 0.0011(18)
C12 0.0293(18) 0.026(2) 0.037(2) 0.0015(19) 0.0042(16) 0.0034(16)
C13 0.0313(18) 0.030(2) 0.032(2) -0.0064(19) 0.0030(16) 0.0079(16)
C14 0.0306(18) 0.023(2) 0.0279(19) -0.0008(17) -0.0041(15) 0.0050(15)
C15 0.0335(19) 0.033(2) 0.040(2) -0.013(2) -0.0087(17) 0.0030(17)
C16 0.0240(16) 0.024(2) 0.0221(17) -0.0050(16) -0.0017(13) -0.0048(14)
C23 0.0333(18) 0.029(2) 0.0232(18) -0.0020(17) 0.0034(15) -0.0005(16)
C24 0.036(2) 0.031(2) 0.0261(19) 0.0017(18) 0.0095(16) -0.0028(17)
C25 0.0248(17) 0.024(2) 0.0308(19) 0.0024(17) 0.0061(14) -0.0030(15)
C17 0.040(2) 0.019(2) 0.043(2) 0.0053(19) -0.0047(18) 0.0010(17)
C18 0.046(2) 0.030(2) 0.045(2) 0.005(2) -0.016(2) 0.0016(19)
C19 0.0312(18) 0.026(2) 0.037(2) 0.0023(19) -0.0105(16) -0.0005(16)
C20 0.0236(16) 0.034(2) 0.0249(18) 0.0002(18) 0.0021(14) 0.0002(15)
C21 0.0301(18) 0.034(2) 0.032(2) -0.0072(19) 0.0027(16) 0.0045(17)
C22 0.0336(19) 0.028(2) 0.0247(18) -0.0067(17) 0.0010(15) 0.0008(16)
C26 0.0218(15) 0.0220(19) 0.0221(17) -0.0003(16) 0.0018(13) 0.0011(14)
C27 0.0294(17) 0.025(2) 0.0231(18) -0.0033(17) 0.0004(14) -0.0033(15)
C28 0.0350(19) 0.029(2) 0.0279(19) -0.0038(18) -0.0031(16) -0.0064(17)
C29 0.0338(18) 0.021(2) 0.0249(18) -0.0033(17) -0.0016(15) -0.0077(15)
C30 0.0316(18) 0.024(2) 0.0268(18) -0.0017(17) -0.0067(15) -0.0003(15)
C31 0.0293(18) 0.028(2) 0.032(2) -0.0071(18) -0.0032(15) -0.0022(16)
C32 0.039(3) 0.071(5) 0.040(4) 0.003(4) 0.012(3) 0.010(3)
C32' 0.063(8) 0.079(11) 0.077(10) 0.017(9) 0.005(7) 0.013(7)
C33 0.061(5) 0.072(6) 0.086(6) -0.017(5) 0.018(4) 0.003(4)
C33' 0.063(8) 0.079(11) 0.077(10) 0.017(9) 0.005(7) 0.013(7)
C34 0.025(2) 0.091(5) 0.032(3) 0.021(3) -0.003(2) -0.002(3)
C34' 0.063(8) 0.079(11) 0.077(10) 0.017(9) 0.005(7) 0.013(7)
C36 0.062(4) 0.051(4) 0.039(3) 0.001(3) -0.003(3) -0.020(3)
C36' 0.063(8) 0.079(11) 0.077(10) 0.017(9) 0.005(7) 0.013(7)
B1 0.031(2) 0.045(3) 0.036(3) -0.004(2) -0.0010(19) -0.003(2)
B2 0.040(3) 0.036(3) 0.040(3) -0.004(2) -0.003(2) 0.005(2)

loop_
_atom_type_symbol
_atom_type_description
_atom_type_scat_dispersion_real
_atom_type_scat_dispersion_imag
_atom_type_scat_source
C C 0.0033 0.0016 'International Tables Vol C Tables 4.2.6.8 and 6.1.1.4'
H H 0.0000 0.0000 'International Tables Vol C Tables 4.2.6.8 and 6.1.1.4'
B B 0.0013 0.0007 'International Tables Vol C Tables 4.2.6.8 and 6.1.1.4'
N N 0.0061 0.0033 'International Tables Vol C Tables 4.2.6.8 and 6.1.1.4'
O O 0.0106 0.0060 'International Tables Vol C Tables 4.2.6.8 and 6.1.1.4'
F F 0.0171 0.0103 'International Tables Vol C Tables 4.2.6.8 and 6.1.1.4'
Fe Fe 0.3463 0.8444 'International Tables Vol C Tables 4.2.6.8 and 6.1.1.4'

loop_
_geom_angle_atom_site_label_1
_geom_angle_atom_site_label_2
_geom_angle_atom_site_label_3
_geom_angle
_geom_angle_site_symmetry_1
_geom_angle_site_symmetry_3
_geom_angle_publ_flag
N4 Fe1 N6 88.77(12) . . ?
N4 Fe1 N2 86.59(12) . . ?
N6 Fe1 N2 86.91(12) . . ?
N4 Fe1 N9 91.59(12) . . ?
N6 Fe1 N9 90.47(12) . . ?
N2 Fe1 N9 176.84(13) . . ?
N4 Fe1 N11 179.02(12) . . ?
N6 Fe1 N11 91.27(13) . . ?
N2 Fe1 N11 94.39(12) . . ?
N9 Fe1 N11 87.44(12) . . ?
N4 Fe1 N7 91.02(12) . . ?
N6 Fe1 N7 179.01(12) . . ?
N2 Fe1 N7 94.05(12) . . ?
N9 Fe1 N7 88.56(12) . . ?
N11 Fe1 N7 88.92(13) . . ?
C27 O1 C28 111.1(3) . . ?
C36 O5 C34 114.1(5) . . ?
C34' O5' C36' 126(3) . . ?
C33 O6 C32 108.9(6) . . ?
C32' O6' C33' 112(3) . . ?
C2 N7 N8 105.4(3) . . ?
C2 N7 Fe1 137.8(3) . . ?
N8 N7 Fe1 116.5(2) . . ?
C4 N8 N7 112.0(3) . . ?
C4 N8 C16 129.5(3) . . ?
N7 N8 C16 118.5(3) . . ?
C7 N9 N10 105.6(3) . . ?
C7 N9 Fe1 136.7(3) . . ?
N10 N9 Fe1 117.7(2) . . ?
C9 N10 N9 111.4(3) . . ?
C9 N10 C16 130.8(3) . . ?
N9 N10 C16 117.7(3) . . ?
C12 N11 N12 104.7(3) . . ?
C12 N11 Fe1 138.7(3) . . ?
N12 N11 Fe1 116.6(2) . . ?
C14 N12 N11 112.5(3) . . ?
C14 N12 C16 128.7(3) . . ?
N11 N12 C16 118.6(3) . . ?
C23 N6 N5 105.5(3) . . ?
C23 N6 Fe1 135.3(3) . . ?
N5 N6 Fe1 119.2(2) . . ?
N6 N5 C25 110.9(3) . . ?
N6 N5 C26 118.4(3) . . ?
C25 N5 C26 130.7(3) . . ?
C17 N2 N1 105.2(3) . . ?
C17 N2 Fe1 136.4(3) . . ?
N1 N2 Fe1 118.5(2) . . ?
C19 N1 N2 111.0(3) . . ?
C19 N1 C26 130.2(3) . . ?
N2 N1 C26 118.7(3) . . ?
C20 N4 N3 105.3(3) . . ?
C20 N4 Fe1 135.1(2) . . ?
N3 N4 Fe1 119.3(2) . . ?
C22 N3 N4 110.8(3) . . ?
C22 N3 C26 131.0(3) . . ?
N4 N3 C26 118.1(3) . . ?
C2 C1 H1A 109.5 . . ?
C2 C1 H1B 109.5 . . ?
H1A C1 H1B 109.5 . . ?
C2 C1 H1C 109.5 . . ?
H1A C1 H1C 109.5 . . ?
H1B C1 H1C 109.5 . . ?
N7 C2 C3 109.6(3) . . ?
N7 C2 C1 124.1(3) . . ?
C3 C2 C1 126.4(3) . . ?
C4 C3 C2 107.8(3) . . ?
C4 C3 H3 126.1 . . ?
C2 C3 H3 126.1 . . ?
C3 C4 N8 105.3(3) . . ?
C3 C4 C5 131.7(4) . . ?
N8 C4 C5 123.0(3) . . ?
C4 C5 H5A 109.5 . . ?
C4 C5 H5B 109.5 . . ?
H5A C5 H5B 109.5 . . ?
C4 C5 H5C 109.5 . . ?
H5A C5 H5C 109.5 . . ?
H5B C5 H5C 109.5 . . ?
C7 C6 H6A 109.5 . . ?
C7 C6 H6B 109.5 . . ?
H6A C6 H6B 109.5 . . ?
C7 C6 H6C 109.5 . . ?
H6A C6 H6C 109.5 . . ?
H6B C6 H6C 109.5 . . ?
N9 C7 C8 109.5(3) . . ?
N9 C7 C6 123.9(3) . . ?
C8 C7 C6 126.7(3) . . ?
C9 C8 C7 107.5(3) . . ?
C9 C8 H8 126.2 . . ?
C7 C8 H8 126.2 . . ?
C8 C9 N10 105.9(3) . . ?
C8 C9 C10 131.3(3) . . ?
N10 C9 C10 122.8(4) . . ?
C9 C10 H10A 109.5 . . ?
C9 C10 H10B 109.5 . . ?
H10A C10 H10B 109.5 . . ?
C9 C10 H10C 109.5 . . ?
H10A C10 H10C 109.5 . . ?
H10B C10 H10C 109.5 . . ?
C12 C11 H11A 109.5 . . ?
C12 C11 H11B 109.5 . . ?
H11A C11 H11B 109.5 . . ?
C12 C11 H11C 109.5 . . ?
H11A C11 H11C 109.5 . . ?
H11B C11 H11C 109.5 . . ?
N11 C12 C13 110.0(3) . . ?
N11 C12 C11 123.7(4) . . ?
C13 C12 C11 126.3(4) . . ?
C14 C13 C12 107.7(3) . . ?
C14 C13 H13 126.2 . . ?
C12 C13 H13 126.2 . . ?
N12 C14 C13 105.1(3) . . ?
N12 C14 C15 123.5(3) . . ?
C13 C14 C15 131.3(4) . . ?
C14 C15 H15A 109.5 . . ?
C14 C15 H15B 109.5 . . ?
H15A C15 H15B 109.5 . . ?
C14 C15 H15C 109.5 . . ?
H15A C15 H15C 109.5 . . ?
H15B C15 H15C 109.5 . . ?
N12 C16 N8 110.2(3) . . ?
N12 C16 N10 110.6(3) . . ?
N8 C16 N10 109.7(3) . . ?
N12 C16 H16 108.8 . . ?
N8 C16 H16 108.8 . . ?
N10 C16 H16 108.8 . . ?
N6 C23 C24 111.0(3) . . ?
N6 C23 H23 124.5 . . ?
C24 C23 H23 124.5 . . ?
C25 C24 C23 106.1(3) . . ?
C25 C24 H24 127.0 . . ?
C23 C24 H24 127.0 . . ?
N5 C25 C24 106.6(3) . . ?
N5 C25 H25 126.7 . . ?
C24 C25 H25 126.7 . . ?
N2 C17 C18 110.7(4) . . ?
N2 C17 H17 124.7 . . ?
C18 C17 H17 124.7 . . ?
C19 C18 C17 106.3(4) . . ?
C19 C18 H18 126.8 . . ?
C17 C18 H18 126.8 . . ?
N1 C19 C18 106.9(3) . . ?
N1 C19 H19 126.6 . . ?
C18 C19 H19 126.6 . . ?
N4 C20 C21 111.1(3) . . ?
N4 C20 H20 124.5 . . ?
C21 C20 H20 124.5 . . ?
C22 C21 C20 105.7(3) . . ?
C22 C21 H21 127.2 . . ?
C20 C21 H21 127.2 . . ?
N3 C22 C21 107.1(3) . . ?
N3 C22 H22 126.5 . . ?
C21 C22 H22 126.5 . . ?
N1 C26 N5 108.5(3) . . ?
N1 C26 N3 108.5(3) . . ?
N5 C26 N3 108.3(3) . . ?
N1 C26 C27 111.6(3) . . ?
N5 C26 C27 108.7(3) . . ?
N3 C26 C27 111.1(3) . . ?
O1 C27 C26 107.4(3) . . ?
O1 C27 H27A 110.2 . . ?
C26 C27 H27A 110.2 . . ?
O1 C27 H27B 110.2 . . ?
C26 C27 H27B 110.2 . . ?
H27A C27 H27B 108.5 . . ?
O1 C28 C29 105.8(3) . . ?
O1 C28 H28A 110.6 . . ?
C29 C28 H28A 110.6 . . ?
O1 C28 H28B 110.6 . . ?
C29 C28 H28B 110.6 . . ?
H28A C28 H28B 108.7 . . ?
C30 C29 C31 119.2(3) . . ?
C30 C29 C28 120.0(3) . . ?
C31 C29 C28 120.7(3) . . ?
C31 C30 C29 120.5(3) 3_565 . ?
C31 C30 H30 119.7 3_565 . ?
C29 C30 H30 119.7 . . ?
C30 C31 C29 120.2(4) 3_565 . ?
C30 C31 H31 119.9 3_565 . ?
C29 C31 H31 119.9 . . ?
O6 C32 C34 106.4(5) . . ?
O6 C32 H32A 110.5 . . ?
C34 C32 H32A 110.5 . . ?
O6 C32 H32B 110.5 . . ?
C34 C32 H32B 110.5 . . ?
H32A C32 H32B 108.6 . . ?
O6' C32' C34' 102(3) . . ?
O6' C32' H32C 111.4 . . ?
C34' C32' H32C 111.4 . . ?
O6' C32' H32D 111.4 . . ?
C34' C32' H32D 111.4 . . ?
H32C C32' H32D 109.3 . . ?
O6' C33' H33D 109.5 . . ?
O6' C33' H33E 109.5 . . ?
H33D C33' H33E 109.5 . . ?
O6' C33' H33F 109.5 . . ?
H33D C33' H33F 109.5 . . ?
H33E C33' H33F 109.5 . . ?
O5 C34 C32 110.5(5) . . ?
O5 C34 H34A 109.5 . . ?
C32 C34 H34A 109.5 . . ?
O5 C34 H34B 109.5 . . ?
C32 C34 H34B 109.5 . . ?
H34A C34 H34B 108.1 . . ?
C32' C34' O5' 120(3) . . ?
C32' C34' H34C 107.4 . . ?
O5' C34' H34C 107.4 . . ?
C32' C34' H34D 107.4 . . ?
O5' C34' H34D 107.4 . . ?
H34C C34' H34D 106.9 . . ?
O5' C36' H36D 109.5 . . ?
O5' C36' H36E 109.5 . . ?
H36D C36' H36E 109.5 . . ?
O5' C36' H36F 109.5 . . ?
H36D C36' H36F 109.5 . . ?
H36E C36' H36F 109.5 . . ?
F3 B1 F2 110.7(4) . . ?
F3 B1 F4 110.7(4) . . ?
F2 B1 F4 107.9(4) . . ?
F3 B1 F1 108.6(4) . . ?
F2 B1 F1 110.0(3) . . ?
F4 B1 F1 108.9(4) . . ?
F7 B2 F6 111.3(4) . . ?
F7 B2 F8 109.8(4) . . ?
F6 B2 F8 109.8(4) . . ?
F7 B2 F5 109.5(4) . . ?
F6 B2 F5 106.6(4) . . ?
F8 B2 F5 109.6(4) . . ?

loop_
_geom_bond_atom_site_label_1
_geom_bond_atom_site_label_2
_geom_bond_distance
_geom_bond_site_symmetry_2
_geom_bond_publ_flag
Fe1 N4 1.943(3) . ?
Fe1 N6 1.954(3) . ?
Fe1 N2 1.956(3) . ?
Fe1 N9 1.971(3) . ?
Fe1 N11 1.984(3) . ?
Fe1 N7 1.995(3) . ?
F1 B1 1.397(5) . ?
F2 B1 1.385(6) . ?
F3 B1 1.369(6) . ?
F4 B1 1.388(5) . ?
F5 B2 1.382(6) . ?
F6 B2 1.363(5) . ?
F7 B2 1.360(6) . ?
F8 B2 1.381(6) . ?
O1 C27 1.410(4) . ?
O1 C28 1.435(4) . ?
O5 C36 1.421(8) . ?
O5 C34 1.456(7) . ?
O5' C34' 1.464(11) . ?
O5' C36' 1.67(4) . ?
O6 C33 1.378(9) . ?
O6 C32 1.414(9) . ?
O6' C32' 1.37(4) . ?
O6' C33' 1.50(4) . ?
N7 C2 1.336(4) . ?
N7 N8 1.368(4) . ?
N8 C4 1.366(5) . ?
N8 C16 1.447(4) . ?
N9 C7 1.338(5) . ?
N9 N10 1.367(4) . ?
N10 C9 1.365(4) . ?
N10 C16 1.449(5) . ?
N11 C12 1.332(5) . ?
N11 N12 1.368(4) . ?
N12 C14 1.357(5) . ?
N12 C16 1.444(4) . ?
N6 C23 1.322(4) . ?
N6 N5 1.355(4) . ?
N5 C25 1.358(4) . ?
N5 C26 1.460(4) . ?
N2 C17 1.331(5) . ?
N2 N1 1.366(4) . ?
N1 C19 1.354(4) . ?
N1 C26 1.457(4) . ?
N4 C20 1.327(4) . ?
N4 N3 1.360(4) . ?
N3 C22 1.352(5) . ?
N3 C26 1.463(4) . ?
C1 C2 1.495(5) . ?
C1 H1A 0.9800 . ?
C1 H1B 0.9800 . ?
C1 H1C 0.9800 . ?
C2 C3 1.402(5) . ?
C3 C4 1.361(5) . ?
C3 H3 0.9500 . ?
C4 C5 1.491(5) . ?
C5 H5A 0.9800 . ?
C5 H5B 0.9800 . ?
C5 H5C 0.9800 . ?
C6 C7 1.491(5) . ?
C6 H6A 0.9800 . ?
C6 H6B 0.9800 . ?
C6 H6C 0.9800 . ?
C7 C8 1.402(5) . ?
C8 C9 1.357(6) . ?
C8 H8 0.9500 . ?
C9 C10 1.490(5) . ?
C10 H10A 0.9800 . ?
C10 H10B 0.9800 . ?
C10 H10C 0.9800 . ?
C11 C12 1.492(5) . ?
C11 H11A 0.9800 . ?
C11 H11B 0.9800 . ?
C11 H11C 0.9800 . ?
C12 C13 1.396(5) . ?
C13 C14 1.361(5) . ?
C13 H13 0.9500 . ?
C14 C15 1.483(5) . ?
C15 H15A 0.9800 . ?
C15 H15B 0.9800 . ?
C15 H15C 0.9800 . ?
C16 H16 1.0000 . ?
C23 C24 1.384(5) . ?
C23 H23 0.9500 . ?
C24 C25 1.360(5) . ?
C24 H24 0.9500 . ?
C25 H25 0.9500 . ?
C17 C18 1.389(5) . ?
C17 H17 0.9500 . ?
C18 C19 1.359(6) . ?
C18 H18 0.9500 . ?
C19 H19 0.9500 . ?
C20 C21 1.386(5) . ?
C20 H20 0.9500 . ?
C21 C22 1.364(5) . ?
C21 H21 0.9500 . ?
C22 H22 0.9500 . ?
C26 C27 1.518(5) . ?
C27 H27A 0.9900 . ?
C27 H27B 0.9900 . ?
C28 C29 1.496(5) . ?
C28 H28A 0.9900 . ?
C28 H28B 0.9900 . ?
C29 C30 1.387(5) . ?
C29 C31 1.393(5) . ?
C30 C31 1.378(5) 3_565 ?
C30 H30 0.9500 . ?
C31 C30 1.378(5) 3_565 ?
C31 H31 0.9500 . ?
C32 C34 1.467(9) . ?
C32 H32A 0.9900 . ?
C32 H32B 0.9900 . ?
C32' C34' 1.439(11) . ?
C32' H32C 0.9900 . ?
C32' H32D 0.9900 . ?
C33 H33A 0.9800 . ?
C33 H33B 0.9800 . ?
C33 H33C 0.9800 . ?
C33' H33D 0.9800 . ?
C33' H33E 0.9800 . ?
C33' H33F 0.9800 . ?
C34 H34A 0.9900 . ?
C34 H34B 0.9900 . ?
C34' H34C 0.9900 . ?
C34' H34D 0.9900 . ?
C36 H36A 0.9800 . ?
C36 H36B 0.9800 . ?
C36 H36C 0.9800 . ?
C36' H36D 0.9800 . ?
C36' H36E 0.9800 . ?
C36' H36F 0.9800 . ?

loop_
_geom_torsion_atom_site_label_1
_geom_torsion_atom_site_label_2
_geom_torsion_atom_site_label_3
_geom_torsion_atom_site_label_4
_geom_torsion
_geom_torsion_site_symmetry_1
_geom_torsion_site_symmetry_2
_geom_torsion_site_symmetry_3
_geom_torsion_site_symmetry_4
_geom_torsion_publ_flag
Fe1 N7 N8 C16 -1.9(4) . . . . ?
Fe1 N9 N10 C16 0.7(4) . . . . ?
Fe1 N11 N12 C16 -3.8(4) . . . . ?
Fe1 N2 N1 C26 3.4(4) . . . . ?
Fe1 N4 N3 C26 7.4(4) . . . . ?
Fe1 N6 N5 C26 1.3(4) . . . . ?
